data_7056504
loop_
_publ_author_name
'Li, Shaobin'
'Zhang, Li'
'Chai, Dong Feng'
'Pang, Haijun'
'Ma, Huiyuan'

_publ_section_title
;
 Self-assembly of polyoxometalate-based hybrid aggregates: from monomer to
 dimer via changing pH value of reaction systems
;
_journal_name_full 'New J. Chem.'
_journal_paper_doi 10.1039/C7NJ02475D
_journal_year 2017
_chemical_formula_moiety 'C36 H36 Cu N12 O64 P2 W18, C12 H12 N4,4H2O'
_chemical_formula_sum 'C48 H56 Cu N16 O68 P2 W18'
_chemical_formula_weight 5379.55
_chemical_name_common 1
_chemical_name_systematic 1
_space_group_IT_number 2
_symmetry_cell_setting triclinic
_symmetry_space_group_name_Hall '-P 1'
_symmetry_space_group_name_H-M 'P -1'
_atom_sites_solution_hydrogens geom
_atom_sites_solution_primary direct
_atom_sites_solution_secondary difmap
_audit_block_doi 10.5517/ccdc.csd.cc1pccr5
_audit_creation_method SHELXL-97
_audit_update_record
;
2017-07-04 deposited with the CCDC.
2017-08-08 downloaded from the CCDC.
;
_cell_angle_alpha 83.404(5)
_cell_angle_beta 84.680(5)
_cell_angle_gamma 69.636(5)
_cell_formula_units_Z 2
_cell_length_a 14.759(5)
_cell_length_b 15.355(5)
_cell_length_c 23.090(5)
_cell_measurement_reflns_used 7597
_cell_measurement_temperature 293(2)
_cell_measurement_theta_max 28.31
_cell_measurement_theta_min 2.37
_cell_volume 4865(3)
_computing_cell_refinement 'Bruker SMART'
_computing_data_collection 'Bruker SMART'
_computing_data_reduction 'Bruker SMART'
_computing_molecular_graphics 'Bruker SMART'
_computing_publication_material 'Bruker SMART'
_computing_structure_refinement 'SHELXL-97 (Sheldrick, 1997)'
_computing_structure_solution 'SHELXS-97 (Sheldrick, 1990)'
_diffrn_ambient_temperature 293(2)
_diffrn_measured_fraction_theta_full 0.993
_diffrn_measured_fraction_theta_max 0.993
_diffrn_measurement_device_type 'CCD area detector'
_diffrn_measurement_method 'phi and omega scans'
_diffrn_radiation_monochromator graphite
_diffrn_radiation_source 'fine-focus sealed tube'
_diffrn_radiation_type MoK\a
_diffrn_radiation_wavelength 0.71069
_diffrn_reflns_av_R_equivalents 0.0279
_diffrn_reflns_av_sigmaI/netI 0.0587
_diffrn_reflns_limit_h_max 17
_diffrn_reflns_limit_h_min -14
_diffrn_reflns_limit_k_max 18
_diffrn_reflns_limit_k_min -18
_diffrn_reflns_limit_l_max 21
_diffrn_reflns_limit_l_min -27
_diffrn_reflns_number 25566
_diffrn_reflns_theta_full 25.25
_diffrn_reflns_theta_max 25.25
_diffrn_reflns_theta_min 0.89
_exptl_absorpt_coefficient_mu 21.532
_exptl_absorpt_correction_T_max 0.004
_exptl_absorpt_correction_T_min 0.001
_exptl_absorpt_correction_type multi-scan
_exptl_absorpt_process_details '(SADABS; Sheldrick, 2003)'
_exptl_crystal_colour green
_exptl_crystal_density_diffrn 3.618
_exptl_crystal_density_method 'not measured'
_exptl_crystal_description block
_exptl_crystal_F_000 4686.0
_exptl_crystal_size_max 0.32
_exptl_crystal_size_mid 0.28
_exptl_crystal_size_min 0.26
_refine_diff_density_max 2.164
_refine_diff_density_min -3.495
_refine_diff_density_rms 0.391
_refine_ls_extinction_method none
_refine_ls_goodness_of_fit_ref 0.970
_refine_ls_hydrogen_treatment constr
_refine_ls_matrix_type full
_refine_ls_number_parameters 1342
_refine_ls_number_reflns 17515
_refine_ls_number_restraints 182
_refine_ls_restrained_S_all 0.966
_refine_ls_R_factor_all 0.0625
_refine_ls_R_factor_gt 0.0434
_refine_ls_shift/su_max 0.001
_refine_ls_shift/su_mean 0.000
_refine_ls_structure_factor_coef Fsqd
_refine_ls_weighting_details 'calc w=1/[\s^2^(Fo^2^)+(0.0651P)^2^+70.8720P] where P=(Fo^2^+2Fc^2^)/3'
_refine_ls_weighting_scheme calc
_refine_ls_wR_factor_gt 0.1139
_refine_ls_wR_factor_ref 0.1210
_reflns_number_gt 13232
_reflns_number_total 17639
_reflns_threshold_expression >2sigma(I)
_cod_data_source_file c7nj02475d2.cif
_cod_data_source_block compound1
_cod_depositor_comments
;
The following automatic conversions were performed:

'_symmetry_cell_setting' value 'Triclinic' changed to 'triclinic'
according to
/home/data/users/saulius/crontab/automatic-downloads/rss-feeds/RSC/lib/dictionaries/cif_core.dic
dictionary named 'cif_core.dic' version 2.4.2 from 2011-04-26.

Automatic conversion script
Id: cif_fix_values 4973 2017-02-22 13:04:09Z antanas 
;
_cod_original_sg_symbol_H-M P-1
_cod_original_formula_sum 'C48 H56 Cu N16 O68 P2 W18 '
_cod_database_code 7056504

loop_
_symmetry_equiv_pos_as_xyz
'x, y, z'
'-x, -y, -z'

loop_
_atom_site_label
_atom_site_type_symbol
_atom_site_fract_x
_atom_site_fract_y
_atom_site_fract_z
_atom_site_U_iso_or_equiv
_atom_site_adp_type
_atom_site_occupancy
_atom_site_symmetry_multiplicity
_atom_site_calc_flag
_atom_site_refinement_flags
O2W O 0.8990(9) 0.9226(9) 0.9829(6) 0.049(4) Uani 1 1 d .
O1W O 0.0241(12) 0.5935(10) 0.9252(7) 0.065(5) Uani 1 1 d .
Cu1 Cu 0.03926(12) 0.23675(13) 1.04890(8) 0.0191(4) Uani 1 1 d .
W1 W -0.01495(4) 0.14411(4) 0.68130(3) 0.02283(15) Uani 1 1 d .
W2 W -0.13039(4) 0.36042(4) 0.72116(3) 0.02403(15) Uani 1 1 d .
W3 W -0.05722(5) 0.17845(4) 0.82342(3) 0.02314(15) Uani 1 1 d .
W4 W 0.16661(4) 0.22537(4) 0.59355(3) 0.01695(14) Uani 1 1 d .
W5 W 0.24589(4) 0.02680(4) 0.70431(3) 0.01701(14) Uani 1 1 d .
W6 W 0.20320(4) 0.05850(4) 0.84633(3) 0.01750(14) Uani 1 1 d .
W7 W 0.08261(4) 0.29629(4) 0.89035(3) 0.01211(13) Uani 1 1 d .
W8 W 0.00636(4) 0.47908(4) 0.78975(3) 0.01228(13) Uani 1 1 d .
W9 W 0.05331(4) 0.44217(4) 0.63402(3) 0.01421(13) Uani 1 1 d .
W10 W 0.32185(4) 0.33361(4) 0.89074(3) 0.01538(13) Uani 1 1 d .
W11 W 0.24727(4) 0.51414(4) 0.78945(3) 0.01380(13) Uani 1 1 d .
W12 W 0.29603(4) 0.47341(4) 0.63441(3) 0.01582(13) Uani 1 1 d .
W13 W 0.40739(4) 0.25513(4) 0.59495(3) 0.01880(14) Uani 1 1 d .
W14 W 0.48610(4) 0.05835(4) 0.70756(3) 0.01891(14) Uani 1 1 d .
W15 W 0.44139(4) 0.09583(4) 0.84951(3) 0.01922(14) Uani 1 1 d .
W16 W 0.57268(4) 0.26346(4) 0.82618(3) 0.02545(16) Uani 1 1 d .
W17 W 0.61305(4) 0.23088(4) 0.68321(3) 0.02468(16) Uani 1 1 d .
W18 W 0.49942(4) 0.44737(4) 0.72517(3) 0.02056(15) Uani 1 1 d .
P1 P 0.3731(2) 0.2892(2) 0.74429(16) 0.0094(7) Uani 1 1 d .
P2 P 0.1196(2) 0.2538(2) 0.74372(16) 0.0087(7) Uani 1 1 d .
O1 O -0.2430(7) 0.4362(7) 0.7103(5) 0.028(3) Uani 1 1 d .
O2 O -0.1228(7) 0.2614(7) 0.6774(4) 0.017(2) Uani 1 1 d .
O3 O -0.0566(7) 0.0806(7) 0.6416(5) 0.025(2) Uani 1 1 d .
O4 O -0.1536(7) 0.2889(6) 0.7912(5) 0.017(2) Uani 1 1 d .
O5 O -0.0687(7) 0.1187(6) 0.7585(4) 0.017(2) Uani 1 1 d .
O6 O -0.1257(7) 0.1372(7) 0.8730(5) 0.021(2) Uani 1 1 d .
O7 O 0.0201(6) 0.2392(6) 0.7430(4) 0.013(2) Uani 1 1 d .
O8 O -0.0535(7) 0.4029(6) 0.6607(4) 0.016(2) Uani 1 1 d .
O9 O -0.0855(6) 0.4286(6) 0.7707(4) 0.013(2) Uani 1 1 d .
O10 O 0.1084(6) 0.0587(6) 0.7019(5) 0.016(2) Uani 1 1 d U
O11 O 0.0537(6) 0.1985(6) 0.6240(4) 0.015(2) Uani 1 1 d .
O12 O -0.0176(6) 0.2563(6) 0.8671(4) 0.014(2) Uani 1 1 d .
O13 O 0.0689(7) 0.0911(6) 0.8343(5) 0.019(2) Uani 1 1 d .
O14 O 0.0048(6) 0.4233(6) 0.8683(4) 0.015(2) Uani 1 1 d .
O15 O -0.0704(7) 0.5899(6) 0.8005(5) 0.019(2) Uani 1 1 d .
O16 O -0.0075(7) 0.5395(7) 0.5916(5) 0.020(2) Uani 1 1 d U
O17 O 0.0882(6) 0.3533(6) 0.5771(4) 0.015(2) Uani 1 1 d .
O18 O 0.1734(7) 0.1860(8) 0.5270(5) 0.029(3) Uani 1 1 d .
O19 O 0.1407(6) 0.2954(6) 0.6831(4) 0.0089(18) Uani 1 1 d U
O20 O 0.0413(6) 0.4873(6) 0.7084(4) 0.014(2) Uani 1 1 d U
O21 O 0.1795(6) 0.4513(6) 0.6227(4) 0.014(2) Uani 1 1 d U
O22 O 0.2788(7) 0.2586(7) 0.5864(4) 0.020(2) Uani 1 1 d .
O23 O 0.2368(6) 0.1141(6) 0.6397(5) 0.017(2) Uani 1 1 d .
O24 O 0.2788(7) -0.0741(7) 0.6700(5) 0.029(3) Uani 1 1 d .
O25 O 0.1092(6) 0.3210(6) 0.7902(4) 0.0105(19) Uani 1 1 d .
O26 O 0.0522(7) 0.2906(7) 0.9649(4) 0.018(2) Uani 1 1 d U
O27 O 0.1234(6) 0.4983(6) 0.8021(4) 0.016(2) Uani 1 1 d U
O28 O 0.1893(6) 0.3338(6) 0.8926(4) 0.014(2) Uani 1 1 d .
O29 O 0.3325(7) 0.0597(6) 0.8430(5) 0.019(2) Uani 1 1 d .
O30 O 0.3697(7) 0.0288(6) 0.7163(4) 0.017(2) Uani 1 1 d .
O31 O 0.1952(6) 0.1574(6) 0.7593(4) 0.011(2) Uani 1 1 d .
O32 O 0.2367(6) -0.0211(6) 0.7849(4) 0.013(2) Uani 1 1 d .
O33 O 0.2084(8) -0.0186(7) 0.9064(5) 0.028(3) Uani 1 1 d .
O34 O 0.1655(6) 0.1734(6) 0.8819(4) 0.015(2) Uani 1 1 d .
O35 O 0.2118(7) 0.6295(6) 0.7993(5) 0.020(2) Uani 1 1 d .
O36 O 0.3051(6) 0.3491(6) 0.7906(4) 0.013(2) Uani 1 1 d .
O37 O 0.3256(7) 0.3384(7) 0.9630(5) 0.024(2) Uani 1 1 d .
O38 O 0.2744(7) 0.4649(6) 0.8686(5) 0.019(2) Uani 1 1 d .
O39 O 0.3601(6) 0.2022(6) 0.8836(4) 0.015(2) Uani 1 1 d .
O40 O 0.3837(6) 0.4936(6) 0.7727(4) 0.015(2) Uani 1 1 d .
O41 O 0.4507(6) 0.3239(7) 0.8671(4) 0.017(2) Uani 1 1 d .
O42 O 0.3658(6) 0.3872(6) 0.5785(5) 0.017(2) Uani 1 1 d U
O43 O 0.4560(8) 0.2227(8) 0.5275(5) 0.031(3) Uani 1 1 d .
O44 O 0.2392(6) 0.5143(6) 0.7084(4) 0.014(2) Uani 1 1 d .
O45 O 0.2754(7) 0.5758(7) 0.5918(5) 0.024(2) Uani 1 1 d .
O46 O 0.3367(6) 0.3213(6) 0.6829(4) 0.014(2) Uani 1 1 d .
O47 O 0.4330(7) 0.1389(7) 0.6411(5) 0.024(3) Uani 1 1 d .
O48 O 0.5598(7) -0.0401(7) 0.6772(5) 0.029(3) Uani 1 1 d .
O49 O 0.5228(7) 0.2619(7) 0.6242(4) 0.020(2) Uani 1 1 d .
O50 O 0.5767(7) 0.1225(6) 0.7025(5) 0.020(2) Uani 1 1 d .
O51 O 0.7202(7) 0.1883(7) 0.6431(6) 0.030(3) Uani 1 1 d .
O52 O 0.3913(6) 0.1841(6) 0.7598(4) 0.014(2) Uani 1 1 d U
O53 O 0.4746(6) 0.3032(6) 0.7451(5) 0.016(2) Uani 1 1 d .
O54 O 0.4169(7) 0.4659(7) 0.6630(5) 0.018(2) Uani 1 1 d .
O55 O 0.5980(7) 0.3592(7) 0.6804(5) 0.019(2) Uani 1 1 d .
O56 O 0.6571(7) 0.2154(7) 0.7600(4) 0.018(2) Uani 1 1 d .
O57 O 0.5368(7) 0.5411(7) 0.7118(5) 0.024(2) Uani 1 1 d .
O58 O 0.6521(7) 0.2471(7) 0.8785(5) 0.027(3) Uani 1 1 d .
O59 O 0.5671(7) 0.3872(7) 0.7932(5) 0.020(2) Uani 1 1 d .
O60 O 0.5365(6) 0.1564(6) 0.8389(4) 0.017(2) Uani 1 1 d .
O61 O 0.4880(8) 0.0229(7) 0.9094(5) 0.031(3) Uani 1 1 d .
O62 O 0.5071(6) 0.0205(6) 0.7868(5) 0.018(2) Uani 1 1 d .
N1 N -0.0929(9) 0.2453(9) 1.0335(6) 0.021(3) Uani 1 1 d U
N2 N -0.2506(9) 0.2896(9) 1.0350(6) 0.023(3) Uani 1 1 d .
N3 N -0.6437(8) 0.4947(9) 1.0826(6) 0.024(3) Uani 1 1 d U
N4 N -0.7784(10) 0.5882(9) 1.1210(6) 0.030(3) Uani 1 1 d .
N5 N 0.0155(8) 0.1869(8) 1.1309(5) 0.019(3) Uani 1 1 d U
N6 N -0.0327(8) 0.1762(7) 1.2241(5) 0.014(2) Uani 1 1 d U
N7 N -0.1079(9) 0.2528(9) 1.4601(6) 0.025(3) Uani 1 1 d .
N8 N -0.0960(12) 0.3039(12) 1.5452(8) 0.052(4) Uani 1 1 d U
N9 N 0.1740(8) 0.2295(9) 1.0595(6) 0.023(3) Uani 1 1 d .
N10 N 0.3062(9) 0.2283(9) 1.0957(6) 0.025(3) Uani 1 1 d .
N11 N 0.5518(9) 0.2617(9) 1.2592(6) 0.026(3) Uani 1 1 d .
N12 N 0.6627(12) 0.2879(13) 1.3006(9) 0.060(5) Uani 1 1 d U
N13 N 0.1870(12) -0.0080(11) 0.2621(9) 0.051(4) Uani 1 1 d U
N14 N 0.2229(9) 0.1066(9) 0.2879(7) 0.034(4) Uani 1 1 d .
N15 N 0.2542(11) 0.3923(11) 0.4093(7) 0.038(3) Uani 1 1 d U
N16 N 0.3080(14) 0.4947(13) 0.4336(9) 0.064(5) Uani 1 1 d U
C1 C -0.1164(10) 0.2032(11) 0.9913(7) 0.023(3) Uani 1 1 d U
H1 H -0.0726 0.1630 0.9664 0.028 Uiso 1 1 calc R
C2 C -0.1737(10) 0.2979(11) 1.0575(8) 0.025(4) Uani 1 1 d .
H2 H -0.1777 0.3366 1.0865 0.030 Uiso 1 1 calc R
C3 C -0.2123(13) 0.2290(12) 0.9915(9) 0.040(4) Uani 1 1 d U
H3 H -0.2473 0.2100 0.9671 0.047 Uiso 1 1 calc R
C4 C -0.3505(10) 0.3386(11) 1.0486(7) 0.021(3) Uani 1 1 d U
C5 C -0.3737(12) 0.4108(13) 1.0838(9) 0.040(5) Uani 1 1 d U
H5 H -0.3255 0.4251 1.0997 0.048 Uiso 1 1 calc R
C6 C -0.4712(12) 0.4617(13) 1.0950(9) 0.040(5) Uani 1 1 d .
H6 H -0.4887 0.5108 1.1186 0.048 Uiso 1 1 calc R
C7 C -0.5414(10) 0.4397(11) 1.0712(7) 0.023(4) Uani 1 1 d .
C8 C -0.5190(11) 0.3692(12) 1.0374(8) 0.033(4) Uani 1 1 d .
H8 H -0.5677 0.3552 1.0218 0.039 Uiso 1 1 calc R
C9 C -0.4217(11) 0.3166(13) 1.0258(9) 0.039(5) Uani 1 1 d .
H9 H -0.4052 0.2671 1.0026 0.047 Uiso 1 1 calc R
C10 C -0.7179(11) 0.4967(11) 1.0508(8) 0.030(4) Uani 1 1 d .
H10 H -0.7121 0.4635 1.0185 0.036 Uiso 1 1 calc R
C11 C -0.8012(12) 0.5550(11) 1.0740(8) 0.031(4) Uani 1 1 d .
H11 H -0.8628 0.5697 1.0606 0.038 Uiso 1 1 calc R
C12 C -0.6800(12) 0.5496(11) 1.1255(8) 0.027(4) Uani 1 1 d .
H12 H -0.6449 0.5602 1.1538 0.033 Uiso 1 1 calc R
C13 C -0.0137(14) 0.1094(12) 1.1427(8) 0.037(4) Uani 1 1 d .
H13 H -0.0120 0.0684 1.1157 0.044 Uiso 1 1 calc R
C14 C -0.0446(12) 0.1027(11) 1.1990(7) 0.027(4) Uani 1 1 d .
H14 H -0.0691 0.0579 1.2176 0.033 Uiso 1 1 calc R
C15 C 0.0030(11) 0.2252(10) 1.1808(7) 0.019(3) Uani 1 1 d .
H15 H 0.0168 0.2785 1.1856 0.023 Uiso 1 1 calc R
C16 C -0.0530(10) 0.1975(10) 1.2818(7) 0.018(3) Uani 1 1 d U
C17 C -0.0419(12) 0.2770(11) 1.3004(7) 0.026(4) Uani 1 1 d U
H17 H -0.0218 0.3177 1.2738 0.031 Uiso 1 1 calc R
C18 C -0.0859(13) 0.1396(12) 1.3230(8) 0.035(4) Uani 1 1 d .
H18 H -0.0977 0.0890 1.3108 0.042 Uiso 1 1 calc R
C19 C -0.1015(12) 0.1556(12) 1.3816(8) 0.031(4) Uani 1 1 d U
H19 H -0.1199 0.1140 1.4085 0.037 Uiso 1 1 calc R
C20 C -0.0895(11) 0.2349(11) 1.4006(7) 0.023(3) Uani 1 1 d .
C21 C -0.0613(13) 0.2947(10) 1.3594(8) 0.032(4) Uani 1 1 d .
H21 H -0.0549 0.3481 1.3711 0.038 Uiso 1 1 calc R
C22 C -0.1717(13) 0.2313(14) 1.4988(8) 0.041(5) Uani 1 1 d .
H22 H -0.2142 0.2019 1.4910 0.049 Uiso 1 1 calc R
C23 C -0.1647(11) 0.2576(11) 1.5484(7) 0.024(3) Uani 1 1 d U
H23 H -0.2002 0.2476 1.5824 0.029 Uiso 1 1 calc R
C24 C -0.0642(12) 0.2995(12) 1.4884(8) 0.031(4) Uani 1 1 d .
H24 H -0.0186 0.3250 1.4709 0.037 Uiso 1 1 calc R
C25 C 0.2523(10) 0.1771(11) 1.0268(8) 0.027(4) Uani 1 1 d .
H25 H 0.2490 0.1476 0.9945 0.033 Uiso 1 1 calc R
C26 C 0.3339(10) 0.1751(10) 1.0483(7) 0.024(4) Uani 1 1 d .
H26 H 0.3968 0.1442 1.0343 0.028 Uiso 1 1 calc R
C27 C 0.2078(11) 0.2602(11) 1.1001(7) 0.025(4) Uani 1 1 d .
H27 H 0.1700 0.2985 1.1280 0.029 Uiso 1 1 calc R
C28 C 0.3713(11) 0.2421(11) 1.1346(8) 0.025(3) Uani 1 1 d U
C29 C 0.3373(11) 0.3133(11) 1.1704(8) 0.030(4) Uani 1 1 d .
H29 H 0.2753 0.3567 1.1668 0.036 Uiso 1 1 calc R
C30 C 0.3963(12) 0.3200(12) 1.2121(9) 0.037(5) Uani 1 1 d .
H30 H 0.3739 0.3664 1.2378 0.044 Uiso 1 1 calc R
C31 C 0.4891(11) 0.2558(11) 1.2143(9) 0.033(4) Uani 1 1 d U
C32 C 0.5235(12) 0.1862(11) 1.1781(8) 0.030(4) Uani 1 1 d U
H32 H 0.5865 0.1441 1.1796 0.037 Uiso 1 1 calc R
C33 C 0.4607(11) 0.1806(10) 1.1388(7) 0.025(4) Uani 1 1 d .
H33 H 0.4816 0.1323 1.1145 0.030 Uiso 1 1 calc R
C34 C 0.6333(13) 0.2832(13) 1.2491(9) 0.040(4) Uani 1 1 d U
H34 H 0.6631 0.2928 1.2128 0.048 Uiso 1 1 calc R
C35 C 0.5334(13) 0.2527(12) 1.3165(9) 0.040(5) Uani 1 1 d .
H35 H 0.4815 0.2375 1.3350 0.048 Uiso 1 1 calc R
C36 C 0.5999(12) 0.2689(11) 1.3426(8) 0.030(4) Uani 1 1 d U
H36 H 0.6036 0.2675 1.3827 0.036 Uiso 1 1 calc R
C37 C 0.2389(15) 0.0248(13) 0.2145(11) 0.052(5) Uani 1 1 d U
H37 H 0.2556 0.0014 0.1781 0.062 Uiso 1 1 calc R
C38 C 0.2591(13) 0.0959(12) 0.2323(9) 0.040(5) Uani 1 1 d .
H38 H 0.2920 0.1313 0.2103 0.048 Uiso 1 1 calc R
C39 C 0.1777(14) 0.0426(14) 0.3042(10) 0.047(5) Uani 1 1 d U
H39 H 0.1454 0.0367 0.3401 0.056 Uiso 1 1 calc R
C40 C 0.2265(11) 0.1806(12) 0.3225(9) 0.037(5) Uani 1 1 d .
C41 C 0.2534(16) 0.1618(14) 0.3783(10) 0.054(6) Uani 1 1 d .
H41 H 0.2648 0.1024 0.3972 0.065 Uiso 1 1 calc R
C42 C 0.2639(18) 0.2343(15) 0.4080(10) 0.064(7) Uani 1 1 d .
H42 H 0.2840 0.2226 0.4460 0.077 Uiso 1 1 calc R
C43 C 0.2442(12) 0.3192(12) 0.3797(8) 0.034(4) Uani 1 1 d U
C44 C 0.2125(12) 0.3415(12) 0.3232(9) 0.040(5) Uani 1 1 d .
H44 H 0.1959 0.4024 0.3061 0.048 Uiso 1 1 calc R
C45 C 0.2059(13) 0.2690(12) 0.2922(8) 0.038(4) Uani 1 1 d .
H45 H 0.1886 0.2799 0.2536 0.045 Uiso 1 1 calc R
C46 C 0.2105(14) 0.4191(14) 0.4623(10) 0.047(5) Uani 1 1 d U
H46 H 0.1661 0.3968 0.4847 0.056 Uiso 1 1 calc R
C47 C 0.2444(16) 0.4838(16) 0.4755(11) 0.060(6) Uani 1 1 d U
H47 H 0.2264 0.5160 0.5088 0.072 Uiso 1 1 calc R
C48 C 0.3157(14) 0.4365(13) 0.3927(11) 0.052(6) Uani 1 1 d .
H48 H 0.3567 0.4288 0.3592 0.062 Uiso 1 1 calc R

loop_
_atom_site_aniso_label
_atom_site_aniso_U_11
_atom_site_aniso_U_22
_atom_site_aniso_U_33
_atom_site_aniso_U_23
_atom_site_aniso_U_13
_atom_site_aniso_U_12
O2W 0.036(7) 0.055(8) 0.049(10) -0.013(7) 0.004(7) -0.004(6)
O1W 0.109(13) 0.066(10) 0.038(9) -0.024(8) 0.005(9) -0.050(10)
Cu1 0.0173(9) 0.0330(10) 0.0087(10) 0.0039(8) -0.0025(8) -0.0119(8)
W1 0.0262(3) 0.0254(3) 0.0211(4) -0.0030(3) -0.0013(3) -0.0139(3)
W2 0.0217(3) 0.0252(3) 0.0266(4) -0.0006(3) -0.0035(3) -0.0098(3)
W3 0.0264(3) 0.0257(3) 0.0204(4) -0.0012(3) 0.0012(3) -0.0136(3)
W4 0.0230(3) 0.0201(3) 0.0102(3) -0.0022(2) 0.0010(3) -0.0107(2)
W5 0.0206(3) 0.0121(3) 0.0188(4) -0.0031(2) 0.0009(3) -0.0059(2)
W6 0.0237(3) 0.0120(3) 0.0156(3) 0.0028(2) -0.0014(3) -0.0058(2)
W7 0.0160(3) 0.0138(3) 0.0065(3) 0.0011(2) -0.0007(2) -0.0056(2)
W8 0.0146(3) 0.0107(3) 0.0111(3) 0.0001(2) -0.0015(2) -0.0040(2)
W9 0.0186(3) 0.0155(3) 0.0094(3) 0.0034(2) -0.0043(2) -0.0073(2)
W10 0.0200(3) 0.0171(3) 0.0108(3) 0.0000(2) -0.0043(3) -0.0080(2)
W11 0.0163(3) 0.0128(3) 0.0130(3) -0.0005(2) -0.0023(2) -0.0057(2)
W12 0.0185(3) 0.0183(3) 0.0117(3) 0.0028(2) -0.0022(3) -0.0085(2)
W13 0.0213(3) 0.0234(3) 0.0134(3) -0.0037(3) 0.0036(3) -0.0104(2)
W14 0.0170(3) 0.0153(3) 0.0229(4) -0.0040(3) 0.0009(3) -0.0034(2)
W15 0.0219(3) 0.0139(3) 0.0195(4) 0.0027(2) -0.0059(3) -0.0032(2)
W16 0.0219(3) 0.0279(3) 0.0273(4) 0.0006(3) -0.0081(3) -0.0087(3)
W17 0.0171(3) 0.0276(3) 0.0297(4) -0.0055(3) 0.0025(3) -0.0082(3)
W18 0.0189(3) 0.0209(3) 0.0242(4) 0.0003(3) -0.0029(3) -0.0101(2)
P1 0.0089(16) 0.0122(16) 0.0075(19) 0.0005(14) -0.0022(14) -0.0042(13)
P2 0.0102(16) 0.0086(16) 0.0078(19) 0.0001(14) -0.0009(14) -0.0039(13)
O1 0.019(5) 0.026(6) 0.045(8) -0.003(5) -0.006(5) -0.015(5)
O2 0.019(5) 0.025(5) 0.010(6) -0.005(4) 0.006(4) -0.013(4)
O3 0.024(5) 0.029(6) 0.021(7) -0.004(5) -0.006(5) -0.004(5)
O4 0.019(5) 0.013(5) 0.020(6) -0.001(4) 0.001(5) -0.006(4)
O5 0.026(5) 0.020(5) 0.011(6) -0.001(4) 0.002(5) -0.015(4)
O6 0.028(6) 0.024(5) 0.016(6) 0.002(5) 0.005(5) -0.016(5)
O7 0.016(5) 0.019(5) 0.008(5) 0.002(4) -0.007(4) -0.009(4)
O8 0.021(5) 0.020(5) 0.011(6) -0.001(4) -0.006(4) -0.012(4)
O9 0.015(5) 0.007(4) 0.016(6) -0.005(4) 0.000(4) 0.000(4)
O10 0.014(4) 0.010(4) 0.020(5) 0.005(4) -0.008(4) 0.000(3)
O11 0.016(5) 0.020(5) 0.013(6) 0.000(4) 0.003(4) -0.012(4)
O12 0.017(5) 0.010(4) 0.017(6) -0.001(4) -0.002(4) -0.008(4)
O13 0.023(5) 0.011(5) 0.027(7) 0.001(4) 0.001(5) -0.011(4)
O14 0.018(5) 0.013(5) 0.015(6) -0.008(4) 0.000(4) -0.004(4)
O15 0.019(5) 0.017(5) 0.019(6) -0.002(4) 0.001(5) -0.004(4)
O16 0.020(2) 0.020(2) 0.020(2) -0.0009(10) -0.0010(10) -0.0071(12)
O17 0.015(5) 0.021(5) 0.012(6) 0.000(4) -0.004(4) -0.010(4)
O18 0.028(6) 0.047(7) 0.019(7) -0.011(5) 0.008(5) -0.023(5)
O19 0.009(2) 0.009(2) 0.009(2) -0.0004(10) 0.0000(10) -0.0030(11)
O20 0.021(4) 0.016(4) 0.009(5) 0.006(4) -0.006(4) -0.014(4)
O21 0.014(2) 0.014(2) 0.013(2) -0.0013(10) -0.0010(10) -0.0049(12)
O22 0.025(5) 0.027(6) 0.012(6) -0.005(5) 0.005(5) -0.013(5)
O23 0.013(5) 0.022(5) 0.019(6) -0.007(4) 0.001(4) -0.008(4)
O24 0.029(6) 0.018(5) 0.039(8) -0.013(5) 0.004(6) -0.006(5)
O25 0.012(4) 0.015(5) 0.007(5) 0.000(4) 0.002(4) -0.009(4)
O26 0.020(5) 0.024(5) 0.007(5) -0.006(4) -0.002(4) -0.002(4)
O27 0.016(2) 0.016(2) 0.015(2) -0.0016(10) -0.0013(10) -0.0054(12)
O28 0.015(5) 0.017(5) 0.009(5) -0.001(4) -0.006(4) -0.004(4)
O29 0.023(5) 0.013(5) 0.023(6) -0.006(4) -0.008(5) -0.005(4)
O30 0.023(5) 0.013(5) 0.013(6) 0.000(4) 0.001(5) -0.004(4)
O31 0.012(4) 0.012(5) 0.010(5) -0.004(4) 0.000(4) -0.005(4)
O32 0.019(5) 0.006(4) 0.011(5) 0.003(4) 0.000(4) -0.002(4)
O33 0.041(6) 0.025(6) 0.015(6) 0.009(5) -0.016(5) -0.009(5)
O34 0.015(5) 0.020(5) 0.008(5) 0.002(4) -0.001(4) -0.003(4)
O35 0.021(5) 0.017(5) 0.019(6) 0.003(4) -0.004(5) -0.002(4)
O36 0.010(4) 0.013(5) 0.012(5) 0.000(4) 0.006(4) -0.001(4)
O37 0.024(5) 0.034(6) 0.016(6) -0.003(5) 0.001(5) -0.013(5)
O38 0.025(5) 0.019(5) 0.015(6) -0.007(4) 0.000(5) -0.008(4)
O39 0.017(5) 0.012(5) 0.015(6) 0.005(4) -0.006(4) -0.006(4)
O40 0.016(5) 0.018(5) 0.012(6) -0.002(4) -0.006(4) -0.007(4)
O41 0.016(5) 0.023(5) 0.010(6) 0.000(4) 0.004(4) -0.007(4)
O42 0.015(4) 0.023(5) 0.017(5) 0.003(4) 0.002(4) -0.012(4)
O43 0.036(6) 0.055(8) 0.013(6) -0.007(6) 0.007(5) -0.030(6)
O44 0.012(4) 0.019(5) 0.010(5) 0.004(4) 0.004(4) -0.006(4)
O45 0.034(6) 0.025(6) 0.016(6) 0.005(5) -0.005(5) -0.016(5)
O46 0.019(5) 0.018(5) 0.008(5) -0.001(4) 0.001(4) -0.009(4)
O47 0.019(5) 0.022(5) 0.035(7) -0.013(5) 0.007(5) -0.010(4)
O48 0.024(5) 0.021(6) 0.041(8) -0.008(5) 0.003(5) -0.005(4)
O49 0.018(5) 0.036(6) 0.008(6) -0.001(5) 0.002(4) -0.011(4)
O50 0.023(5) 0.017(5) 0.017(6) -0.007(4) -0.002(5) -0.001(4)
O51 0.016(5) 0.028(6) 0.046(8) -0.005(6) 0.004(5) -0.009(5)
O52 0.014(2) 0.014(2) 0.013(2) -0.0014(10) -0.0012(10) -0.0044(12)
O53 0.009(4) 0.019(5) 0.023(6) -0.004(4) 0.006(4) -0.009(4)
O54 0.018(5) 0.023(5) 0.017(6) 0.005(4) -0.006(5) -0.012(4)
O55 0.016(5) 0.019(5) 0.021(6) 0.005(4) -0.001(5) -0.006(4)
O56 0.017(5) 0.023(5) 0.011(6) -0.003(4) -0.001(4) -0.004(4)
O57 0.014(5) 0.030(6) 0.032(7) -0.002(5) 0.000(5) -0.014(4)
O58 0.023(5) 0.033(6) 0.023(7) 0.002(5) -0.007(5) -0.009(5)
O59 0.023(5) 0.019(5) 0.019(6) 0.004(5) -0.002(5) -0.011(4)
O60 0.017(5) 0.015(5) 0.014(6) 0.003(4) -0.008(4) 0.001(4)
O61 0.036(6) 0.022(6) 0.034(8) 0.006(5) -0.013(6) -0.009(5)
O62 0.015(5) 0.006(4) 0.032(7) -0.004(4) 0.003(5) -0.002(4)
N1 0.022(6) 0.035(6) 0.008(6) -0.004(5) -0.001(5) -0.012(5)
N2 0.020(6) 0.026(7) 0.019(8) 0.003(6) -0.007(6) -0.003(5)
N3 0.013(5) 0.027(6) 0.032(7) -0.012(5) 0.007(5) -0.005(5)
N4 0.046(9) 0.027(7) 0.017(8) -0.008(6) 0.009(7) -0.015(6)
N5 0.024(6) 0.025(6) 0.009(6) 0.003(5) -0.008(5) -0.007(5)
N6 0.014(3) 0.014(3) 0.014(3) -0.0009(10) -0.0005(10) -0.0051(13)
N7 0.024(7) 0.038(8) 0.010(7) -0.005(6) 0.008(6) -0.008(6)
N8 0.049(10) 0.068(12) 0.039(11) 0.012(9) -0.006(9) -0.025(8)
N9 0.019(6) 0.039(8) 0.017(8) -0.001(6) -0.002(6) -0.014(6)
N10 0.030(7) 0.025(7) 0.015(7) 0.010(6) -0.005(6) -0.005(6)
N11 0.026(7) 0.026(7) 0.028(9) 0.000(6) -0.003(7) -0.013(6)
N12 0.046(10) 0.069(12) 0.064(10) -0.003(11) -0.012(8) -0.016(9)
N13 0.045(9) 0.041(9) 0.072(12) -0.002(8) -0.010(9) -0.021(8)
N14 0.023(7) 0.026(7) 0.048(11) 0.003(7) 0.001(7) -0.006(6)
N15 0.039(7) 0.044(7) 0.028(7) 0.004(5) 0.006(6) -0.015(6)
N16 0.064(5) 0.064(5) 0.064(5) -0.0057(11) -0.0039(11) -0.022(2)
C1 0.017(6) 0.034(7) 0.016(7) -0.007(6) -0.007(6) -0.004(5)
C2 0.017(7) 0.036(9) 0.025(10) 0.001(8) -0.004(7) -0.011(7)
C3 0.040(4) 0.040(4) 0.039(5) -0.0040(11) -0.0023(11) -0.0134(18)
C4 0.023(6) 0.029(7) 0.013(7) -0.005(6) -0.002(6) -0.010(5)
C5 0.033(7) 0.046(8) 0.053(9) -0.021(7) -0.008(7) -0.023(6)
C6 0.037(10) 0.043(11) 0.046(13) -0.026(10) -0.005(9) -0.014(8)
C7 0.018(7) 0.032(9) 0.019(9) -0.010(7) 0.001(7) -0.006(6)
C8 0.022(8) 0.046(10) 0.041(12) -0.024(9) -0.002(8) -0.019(8)
C9 0.019(8) 0.042(10) 0.054(14) -0.030(10) -0.004(9) 0.002(7)
C10 0.023(8) 0.035(9) 0.034(11) -0.023(8) 0.001(8) -0.009(7)
C11 0.026(8) 0.033(9) 0.031(11) -0.008(8) -0.004(8) -0.002(7)
C12 0.036(9) 0.025(8) 0.021(10) -0.007(7) 0.008(8) -0.012(7)
C13 0.060(12) 0.031(9) 0.025(11) -0.008(8) 0.003(10) -0.022(9)
C14 0.042(10) 0.031(9) 0.012(9) -0.005(7) 0.004(8) -0.016(8)
C15 0.030(8) 0.014(7) 0.014(8) 0.000(6) -0.009(7) -0.006(6)
C16 0.018(3) 0.018(3) 0.018(3) -0.0013(11) -0.0007(10) -0.0060(14)
C17 0.040(7) 0.026(7) 0.021(7) -0.006(6) 0.001(6) -0.022(6)
C18 0.054(11) 0.035(10) 0.031(11) 0.005(8) -0.005(9) -0.035(9)
C19 0.038(7) 0.037(7) 0.021(7) 0.002(6) 0.001(6) -0.019(6)
C20 0.034(9) 0.026(8) 0.005(8) 0.000(6) 0.001(7) -0.006(7)
C21 0.056(11) 0.015(8) 0.028(10) -0.001(7) 0.005(9) -0.019(8)
C22 0.044(11) 0.055(12) 0.029(12) -0.008(9) 0.011(9) -0.029(10)
C23 0.025(6) 0.033(7) 0.008(7) 0.003(6) 0.003(6) -0.005(5)
C24 0.036(9) 0.038(10) 0.025(10) -0.006(8) 0.001(8) -0.021(8)
C25 0.015(7) 0.035(9) 0.033(11) -0.007(8) 0.008(7) -0.012(7)
C26 0.013(7) 0.029(8) 0.028(10) -0.015(7) 0.007(7) -0.004(6)
C27 0.026(8) 0.033(9) 0.017(9) 0.005(7) -0.007(7) -0.014(7)
C28 0.025(4) 0.025(4) 0.025(4) -0.0022(11) -0.0017(10) -0.0088(15)
C29 0.017(8) 0.024(8) 0.050(13) 0.004(8) -0.014(8) -0.009(6)
C30 0.029(9) 0.029(9) 0.055(14) -0.013(9) -0.005(9) -0.010(7)
C31 0.025(8) 0.025(8) 0.054(13) -0.003(7) -0.013(8) -0.011(7)
C32 0.028(8) 0.021(8) 0.045(12) -0.008(7) -0.010(8) -0.009(7)
C33 0.031(8) 0.023(8) 0.019(9) -0.007(7) -0.006(7) -0.003(7)
C34 0.040(4) 0.040(4) 0.040(4) -0.0037(11) -0.0024(11) -0.0139(18)
C35 0.030(9) 0.036(10) 0.045(13) 0.007(9) 0.000(10) -0.003(8)
C36 0.034(9) 0.024(8) 0.020(9) -0.007(7) -0.015(7) 0.010(7)
C37 0.059(13) 0.036(11) 0.058(15) 0.000(10) -0.016(10) -0.010(9)
C38 0.048(11) 0.037(10) 0.035(12) 0.022(9) -0.012(10) -0.022(9)
C39 0.047(5) 0.047(5) 0.047(5) -0.0037(11) -0.0023(11) -0.0161(19)
C40 0.019(8) 0.039(10) 0.051(14) 0.005(9) -0.005(9) -0.008(7)
C41 0.076(15) 0.038(11) 0.039(13) 0.019(10) 0.007(12) -0.018(11)
C42 0.104(19) 0.056(14) 0.023(12) -0.005(11) 0.019(13) -0.023(13)
C43 0.032(9) 0.034(9) 0.030(11) 0.000(8) 0.003(8) -0.006(7)
C44 0.034(10) 0.027(9) 0.056(14) 0.008(9) -0.001(10) -0.012(8)
C45 0.053(11) 0.035(10) 0.024(10) 0.011(8) -0.008(9) -0.016(9)
C46 0.047(5) 0.047(5) 0.047(5) -0.0041(11) -0.0023(11) -0.0158(18)
C47 0.060(6) 0.060(6) 0.060(6) -0.0054(12) -0.0035(11) -0.020(2)
C48 0.042(11) 0.041(11) 0.069(17) -0.017(11) -0.002(11) -0.005(9)

loop_
_atom_type_symbol
_atom_type_description
_atom_type_scat_dispersion_real
_atom_type_scat_dispersion_imag
_atom_type_scat_source
C C 0.0033 0.0016 'International Tables Vol C Tables 4.2.6.8 and 6.1.1.4'
H H 0.0000 0.0000 'International Tables Vol C Tables 4.2.6.8 and 6.1.1.4'
N N 0.0061 0.0033 'International Tables Vol C Tables 4.2.6.8 and 6.1.1.4'
O O 0.0106 0.0060 'International Tables Vol C Tables 4.2.6.8 and 6.1.1.4'
P P 0.1023 0.0942 'International Tables Vol C Tables 4.2.6.8 and 6.1.1.4'
Cu Cu 0.3201 1.2651 'International Tables Vol C Tables 4.2.6.8 and 6.1.1.4'
W W -0.8490 6.8722 'International Tables Vol C Tables 4.2.6.8 and 6.1.1.4'

loop_
_geom_angle_atom_site_label_1
_geom_angle_atom_site_label_2
_geom_angle_atom_site_label_3
_geom_angle
N1 Cu1 N9 176.7(6)
N1 Cu1 N5 87.9(5)
N9 Cu1 N5 95.3(5)
N1 Cu1 O26 87.8(5)
N9 Cu1 O26 89.0(5)
N5 Cu1 O26 175.6(4)
O3 W1 O11 102.6(5)
O3 W1 O10 102.7(4)
O11 W1 O10 85.9(4)
O3 W1 O5 100.6(5)
O11 W1 O5 156.8(4)
O10 W1 O5 89.9(4)
O3 W1 O2 100.1(4)
O11 W1 O2 88.7(4)
O10 W1 O2 157.2(4)
O5 W1 O2 86.4(4)
O3 W1 O7 171.7(4)
O11 W1 O7 83.4(4)
O10 W1 O7 83.3(4)
O5 W1 O7 73.4(3)
O2 W1 O7 74.1(3)
O1 W2 O2 103.0(5)
O1 W2 O8 102.7(5)
O2 W2 O8 89.7(4)
O1 W2 O4 100.9(5)
O2 W2 O4 89.5(4)
O8 W2 O4 156.0(4)
O1 W2 O9 100.1(4)
O2 W2 O9 156.8(4)
O8 W2 O9 84.5(4)
O4 W2 O9 86.8(4)
O1 W2 O7 172.7(4)
O2 W2 O7 74.0(4)
O8 W2 O7 84.1(4)
O4 W2 O7 72.6(4)
O9 W2 O7 83.1(3)
O6 W3 O13 102.8(5)
O6 W3 O5 99.0(4)
O13 W3 O5 90.6(4)
O6 W3 O4 100.3(5)
O13 W3 O4 156.8(4)
O5 W3 O4 87.6(4)
O6 W3 O12 102.5(5)
O13 W3 O12 85.1(4)
O5 W3 O12 158.5(4)
O4 W3 O12 88.2(4)
O6 W3 O7 170.8(4)
O13 W3 O7 83.6(4)
O5 W3 O7 74.1(4)
O4 W3 O7 73.6(4)
O12 W3 O7 84.5(4)
O18 W4 O22 99.6(5)
O18 W4 O11 97.0(4)
O22 W4 O11 163.1(4)
O18 W4 O17 100.0(5)
O22 W4 O17 90.4(4)
O11 W4 O17 89.4(4)
O18 W4 O23 102.2(5)
O22 W4 O23 88.3(4)
O11 W4 O23 85.5(4)
O17 W4 O23 157.6(4)
O18 W4 O19 173.2(4)
O22 W4 O19 83.0(4)
O11 W4 O19 80.8(3)
O17 W4 O19 73.6(4)
O23 W4 O19 84.1(4)
O24 W5 O23 100.3(5)
O24 W5 O30 99.5(4)
O23 W5 O30 89.8(4)
O24 W5 O10 97.2(4)
O23 W5 O10 86.3(4)
O30 W5 O10 163.3(4)
O24 W5 O32 100.8(5)
O23 W5 O32 158.8(4)
O30 W5 O32 88.9(4)
O10 W5 O32 89.0(4)
O24 W5 O31 174.4(5)
O23 W5 O31 84.9(4)
O30 W5 O31 82.5(3)
O10 W5 O31 81.0(3)
O32 W5 O31 73.9(3)
O33 W6 O32 101.9(5)
O33 W6 O29 99.0(5)
O32 W6 O29 90.4(4)
O33 W6 O13 97.8(5)
O32 W6 O13 91.0(4)
O29 W6 O13 162.5(4)
O33 W6 O34 100.8(5)
O32 W6 O34 157.3(4)
O29 W6 O34 86.7(4)
O13 W6 O34 85.3(4)
O33 W6 O31 176.1(4)
O32 W6 O31 74.4(3)
O29 W6 O31 82.5(4)
O13 W6 O31 81.2(4)
O34 W6 O31 82.9(4)
O26 W7 O28 97.9(4)
O26 W7 O34 101.1(4)
O28 W7 O34 90.1(4)
O26 W7 O12 96.8(4)
O28 W7 O12 165.3(4)
O34 W7 O12 85.9(4)
O26 W7 O14 99.9(4)
O28 W7 O14 89.6(4)
O34 W7 O14 158.8(4)
O12 W7 O14 89.1(4)
O26 W7 O25 173.3(4)
O28 W7 O25 83.1(4)
O34 W7 O25 85.5(4)
O12 W7 O25 82.4(4)
O14 W7 O25 73.4(4)
O15 W8 O9 98.6(4)
O15 W8 O27 97.1(4)
O9 W8 O27 164.1(4)
O15 W8 O20 103.0(4)
O9 W8 O20 86.7(4)
O27 W8 O20 87.2(4)
O15 W8 O14 99.1(4)
O9 W8 O14 90.6(4)
O27 W8 O14 89.5(4)
O20 W8 O14 157.9(4)
O15 W8 O25 171.4(4)
O9 W8 O25 82.1(3)
O27 W8 O25 82.8(3)
O20 W8 O25 85.6(4)
O14 W8 O25 72.3(3)
O16 W9 O20 102.7(4)
O16 W9 O8 98.1(4)
O20 W9 O8 86.1(4)
O16 W9 O21 98.7(4)
O20 W9 O21 88.9(4)
O8 W9 O21 163.2(4)
O16 W9 O17 99.4(4)
O20 W9 O17 157.9(4)
O8 W9 O17 89.1(4)
O21 W9 O17 89.5(4)
O16 W9 O19 172.9(4)
O20 W9 O19 84.5(3)
O8 W9 O19 81.7(4)
O21 W9 O19 81.9(3)
O17 W9 O19 73.5(4)
O37 W10 O41 99.2(4)
O37 W10 O38 98.0(5)
O41 W10 O38 92.5(4)
O37 W10 O39 102.8(5)
O41 W10 O39 87.3(4)
O38 W10 O39 158.9(4)
O37 W10 O28 96.8(4)
O41 W10 O28 163.6(4)
O38 W10 O28 88.8(4)
O39 W10 O28 85.7(4)
O37 W10 O36 172.1(4)
O41 W10 O36 82.7(4)
O38 W10 O36 74.2(4)
O39 W10 O36 84.9(4)
O28 W10 O36 81.9(4)
O35 W11 O44 103.1(5)
O35 W11 O27 98.7(4)
O44 W11 O27 89.3(4)
O35 W11 O38 98.4(4)
O44 W11 O38 158.5(4)
O27 W11 O38 89.1(4)
O35 W11 O40 97.5(4)
O44 W11 O40 86.5(4)
O27 W11 O40 163.9(4)
O38 W11 O40 89.1(4)
O35 W11 O36 171.1(4)
O44 W11 O36 85.6(4)
O27 W11 O36 83.2(3)
O38 W11 O36 72.9(4)
O40 W11 O36 80.9(3)
O45 W12 O44 102.5(5)
O45 W12 O21 98.7(4)
O44 W12 O21 87.6(4)
O45 W12 O54 97.6(4)
O44 W12 O54 86.2(4)
O21 W12 O54 163.4(4)
O45 W12 O42 99.9(5)
O44 W12 O42 157.6(4)
O21 W12 O42 90.5(4)
O54 W12 O42 89.4(4)
O45 W12 O46 172.4(4)
O44 W12 O46 85.1(4)
O21 W12 O46 82.1(3)
O54 W12 O46 82.0(4)
O42 W12 O46 72.6(4)
O43 W13 O42 99.3(5)
O43 W13 O47 103.1(5)
O42 W13 O47 157.5(4)
O43 W13 O22 98.4(5)
O42 W13 O22 89.6(4)
O47 W13 O22 89.7(4)
O43 W13 O49 97.1(5)
O42 W13 O49 87.7(4)
O47 W13 O49 86.9(4)
O22 W13 O49 164.5(4)
O43 W13 O46 172.1(5)
O42 W13 O46 72.9(4)
O47 W13 O46 84.7(4)
O22 W13 O46 82.5(4)
O49 W13 O46 82.1(4)
O48 W14 O62 100.0(5)
O48 W14 O47 102.5(5)
O62 W14 O47 157.5(4)
O48 W14 O50 97.8(4)
O62 W14 O50 91.5(4)
O47 W14 O50 85.5(4)
O48 W14 O30 98.0(4)
O62 W14 O30 89.9(4)
O47 W14 O30 86.9(4)
O50 W14 O30 163.6(4)
O48 W14 O52 173.3(5)
O62 W14 O52 73.2(4)
O47 W14 O52 84.3(4)
O50 W14 O52 82.5(4)
O30 W14 O52 82.3(3)
O61 W15 O39 101.8(5)
O61 W15 O29 98.6(5)
O39 W15 O29 89.3(4)
O61 W15 O60 96.9(5)
O39 W15 O60 86.5(4)
O29 W15 O60 164.5(4)
O61 W15 O62 101.5(5)
O39 W15 O62 156.6(4)
O29 W15 O62 88.8(4)
O60 W15 O62 89.1(4)
O61 W15 O52 173.1(4)
O39 W15 O52 84.9(4)
O29 W15 O52 82.9(4)
O60 W15 O52 81.9(4)
O62 W15 O52 71.8(4)
O58 W16 O60 103.5(5)
O58 W16 O56 102.3(5)
O60 W16 O56 91.6(4)
O58 W16 O41 101.7(5)
O60 W16 O41 84.8(4)
O56 W16 O41 155.9(4)
O58 W16 O59 99.1(5)
O60 W16 O59 157.1(4)
O56 W16 O59 87.6(4)
O41 W16 O59 86.6(4)
O58 W16 O53 170.5(4)
O60 W16 O53 85.3(4)
O56 W16 O53 73.6(4)
O41 W16 O53 82.4(4)
O59 W16 O53 72.5(4)
O51 W17 O55 101.3(5)
O51 W17 O56 101.4(5)
O55 W17 O56 88.4(4)
O51 W17 O49 101.0(5)
O55 W17 O49 88.5(4)
O56 W17 O49 157.6(4)
O51 W17 O50 102.6(4)
O55 W17 O50 156.0(4)
O56 W17 O50 88.5(4)
O49 W17 O50 85.4(4)
O51 W17 O53 171.8(4)
O55 W17 O53 72.5(4)
O56 W17 O53 73.4(4)
O49 W17 O53 84.5(4)
O50 W17 O53 83.8(4)
O57 W18 O40 102.9(4)
O57 W18 O59 100.6(5)
O40 W18 O59 89.6(4)
O57 W18 O54 101.8(5)
O40 W18 O54 85.9(4)
O59 W18 O54 157.6(4)
O57 W18 O55 100.1(4)
O40 W18 O55 156.9(4)
O59 W18 O55 88.1(4)
O54 W18 O55 87.5(4)
O57 W18 O53 170.7(4)
O40 W18 O53 84.4(4)
O59 W18 O53 73.3(4)
O54 W18 O53 84.4(4)
O55 W18 O53 72.9(4)
O46 P1 O36 111.9(5)
O46 P1 O52 111.6(5)
O36 P1 O52 111.8(5)
O46 P1 O53 107.7(5)
O36 P1 O53 106.8(5)
O52 P1 O53 106.7(5)
O19 P2 O31 112.1(5)
O19 P2 O25 111.3(5)
O31 P2 O25 111.6(5)
O19 P2 O7 107.2(5)
O31 P2 O7 107.0(5)
O25 P2 O7 107.4(5)
W2 O2 W1 122.3(5)
W3 O4 W2 123.2(5)
W3 O5 W1 122.0(5)
P2 O7 W1 125.3(5)
P2 O7 W3 125.1(5)
W1 O7 W3 90.5(3)
P2 O7 W2 125.1(5)
W1 O7 W2 89.6(3)
W3 O7 W2 90.4(3)
W9 O8 W2 152.1(5)
W8 O9 W2 151.7(5)
W1 O10 W5 151.0(5)
W1 O11 W4 152.6(6)
W7 O12 W3 150.1(5)
W3 O13 W6 152.8(5)
W8 O14 W7 122.5(5)
W9 O17 W4 122.9(5)
P2 O19 W4 127.6(5)
P2 O19 W9 128.7(5)
W4 O19 W9 89.8(3)
W9 O20 W8 150.0(5)
W9 O21 W12 162.7(6)
W4 O22 W13 161.2(6)
W5 O23 W4 151.6(5)
P2 O25 W7 127.9(5)
P2 O25 W8 127.2(5)
W7 O25 W8 91.7(3)
W7 O26 Cu1 160.4(6)
W8 O27 W11 162.5(6)
W7 O28 W10 162.5(5)
W15 O29 W6 162.6(5)
W5 O30 W14 162.0(6)
P2 O31 W5 127.5(5)
P2 O31 W6 128.4(5)
W5 O31 W6 90.1(3)
W6 O32 W5 121.5(4)
W7 O34 W6 151.8(5)
P1 O36 W10 127.7(5)
P1 O36 W11 127.4(5)
W10 O36 W11 91.0(3)
W10 O38 W11 121.9(5)
W15 O39 W10 149.7(5)
W18 O40 W11 150.7(5)
W10 O41 W16 151.1(5)
W13 O42 W12 123.6(5)
W11 O44 W12 150.6(5)
P1 O46 W12 127.7(5)
P1 O46 W13 127.5(5)
W12 O46 W13 90.7(3)
W14 O47 W13 150.6(6)
W17 O49 W13 150.3(6)
W14 O50 W17 152.4(6)
P1 O52 W14 128.5(6)
P1 O52 W15 127.4(5)
W14 O52 W15 90.9(3)
P1 O53 W18 124.7(5)
P1 O53 W16 125.2(6)
W18 O53 W16 91.4(3)
P1 O53 W17 124.4(5)
W18 O53 W17 90.6(3)
W16 O53 W17 90.1(3)
W18 O54 W12 151.2(6)
W17 O55 W18 123.9(5)
W17 O56 W16 122.9(5)
W18 O59 W16 122.8(5)
W16 O60 W15 152.2(5)
W14 O62 W15 123.9(5)
C2 N1 C1 107.0(12)
C2 N1 Cu1 127.1(10)
C1 N1 Cu1 125.6(10)
C2 N2 C3 105.2(14)
C2 N2 C4 127.8(13)
C3 N2 C4 126.8(13)
C12 N3 C10 108.5(13)
C12 N3 C7 126.3(14)
C10 N3 C7 125.2(13)
C11 N4 C12 107.7(13)
C15 N5 C13 106.0(13)
C15 N5 Cu1 130.7(10)
C13 N5 Cu1 121.9(11)
C15 N6 C16 125.4(12)
C15 N6 C14 106.8(12)
C16 N6 C14 127.9(13)
C22 N7 C24 106.7(14)
C22 N7 C20 128.0(15)
C24 N7 C20 125.2(14)
C24 N8 C23 101.6(16)
C27 N9 C25 107.0(13)
C27 N9 Cu1 129.9(11)
C25 N9 Cu1 122.7(10)
C27 N10 C26 106.7(13)
C27 N10 C28 127.4(14)
C26 N10 C28 125.8(13)
C35 N11 C34 108.5(16)
C35 N11 C31 125.4(15)
C34 N11 C31 126.0(16)
C34 N12 C36 108.4(16)
C39 N13 C37 107.8(17)
C38 N14 C39 108.5(16)
C38 N14 C40 124.3(15)
C39 N14 C40 127.1(17)
C48 N15 C46 109.2(17)
C48 N15 C43 124.9(16)
C46 N15 C43 125.5(16)
C47 N16 C48 109(2)
C3 C1 N1 108.8(14)
N1 C2 N2 111.5(14)
C1 C3 N2 107.3(16)
C5 C4 C9 120.9(15)
C5 C4 N2 118.0(13)
C9 C4 N2 121.1(14)
C4 C5 C6 118.3(15)
C7 C6 C5 120.2(15)
C8 C7 C6 121.6(15)
C8 C7 N3 118.7(13)
C6 C7 N3 119.6(14)
C7 C8 C9 119.3(14)
C4 C9 C8 119.8(15)
C11 C10 N3 108.3(14)
N4 C11 C10 107.3(14)
N3 C12 N4 108.2(14)
C14 C13 N5 109.9(15)
C13 C14 N6 106.4(14)
N5 C15 N6 110.9(12)
N6 C16 C18 120.1(13)
N6 C16 C17 121.7(14)
C18 C16 C17 118.2(15)
C21 C17 C16 119.7(15)
C19 C18 C16 121.6(15)
C18 C19 C20 120.2(16)
C21 C20 C19 118.2(15)
C21 C20 N7 121.5(14)
C19 C20 N7 120.3(15)
C17 C21 C20 121.9(14)
C23 C22 N7 108.9(16)
C22 C23 N8 111.6(16)
N7 C24 N8 111.1(15)
C26 C25 N9 109.7(15)
C25 C26 N10 106.3(13)
N9 C27 N10 110.4(14)
C33 C28 C29 120.5(15)
C33 C28 N10 119.6(14)
C29 C28 N10 119.6(14)
C28 C29 C30 119.5(15)
C31 C30 C29 118.1(16)
C32 C31 C30 122.4(16)
C32 C31 N11 119.2(14)
C30 C31 N11 118.4(15)
C31 C32 C33 117.1(15)
C28 C33 C32 122.3(15)
N12 C34 N11 106.7(18)
C36 C35 N11 108.9(18)
C35 C36 N12 107.5(18)
C38 C37 N13 107(2)
C37 C38 N14 107.5(18)
N13 C39 N14 109.3(19)
C41 C40 C45 123.2(19)
C41 C40 N14 121.7(17)
C45 C40 N14 115.1(18)
C40 C41 C42 119.2(19)
C43 C42 C41 118(2)
C42 C43 C44 123.6(19)
C42 C43 N15 118.6(19)
C44 C43 N15 117.7(16)
C45 C44 C43 118.6(17)
C44 C45 C40 116.9(18)
C47 C46 N15 106(2)
C46 C47 N16 109(2)
N15 C48 N16 107(2)

loop_
_geom_bond_atom_site_label_1
_geom_bond_atom_site_label_2
_geom_bond_distance
Cu1 N1 1.972(12)
Cu1 N9 1.989(12)
Cu1 N5 2.006(13)
Cu1 O26 2.038(10)
W1 O3 1.702(10)
W1 O11 1.887(9)
W1 O10 1.902(9)
W1 O5 1.937(10)
W1 O2 1.944(10)
W1 O7 2.359(9)
W2 O1 1.687(10)
W2 O2 1.887(9)
W2 O8 1.918(10)
W2 O4 1.921(10)
W2 O9 1.934(9)
W2 O7 2.401(9)
W3 O6 1.672(10)
W3 O13 1.897(10)
W3 O5 1.894(9)
W3 O4 1.919(9)
W3 O12 1.913(9)
W3 O7 2.360(10)
W4 O18 1.697(11)
W4 O22 1.884(9)
W4 O11 1.907(9)
W4 O17 1.915(9)
W4 O23 1.919(10)
W4 O19 2.377(9)
W5 O24 1.718(10)
W5 O23 1.869(11)
W5 O30 1.884(9)
W5 O10 1.919(9)
W5 O32 1.930(10)
W5 O31 2.357(8)
W6 O33 1.706(11)
W6 O32 1.898(9)
W6 O29 1.908(9)
W6 O13 1.907(9)
W6 O34 1.914(9)
W6 O31 2.362(10)
W7 O26 1.739(10)
W7 O28 1.862(9)
W7 O34 1.878(9)
W7 O12 1.925(8)
W7 O14 1.924(9)
W7 O25 2.319(9)
W8 O15 1.716(9)
W8 O9 1.886(9)
W8 O27 1.902(9)
W8 O20 1.904(10)
W8 O14 1.916(10)
W8 O25 2.372(9)
W9 O16 1.701(10)
W9 O20 1.895(10)
W9 O8 1.903(9)
W9 O21 1.908(9)
W9 O17 1.911(9)
W9 O19 2.385(9)
W10 O37 1.685(11)
W10 O41 1.888(9)
W10 O38 1.914(10)
W10 O39 1.920(9)
W10 O28 1.952(9)
W10 O36 2.324(10)
W11 O35 1.699(9)
W11 O44 1.885(10)
W11 O27 1.919(9)
W11 O38 1.919(11)
W11 O40 1.935(9)
W11 O36 2.374(9)
W12 O45 1.703(10)
W12 O44 1.906(10)
W12 O21 1.913(9)
W12 O54 1.921(9)
W12 O42 1.918(10)
W12 O46 2.370(9)
W13 O43 1.705(11)
W13 O42 1.906(9)
W13 O47 1.905(11)
W13 O22 1.908(10)
W13 O49 1.929(9)
W13 O46 2.365(9)
W14 O48 1.708(10)
W14 O62 1.876(11)
W14 O47 1.901(12)
W14 O50 1.906(10)
W14 O30 1.912(9)
W14 O52 2.342(9)
W15 O61 1.709(11)
W15 O39 1.866(9)
W15 O29 1.898(9)
W15 O60 1.920(9)
W15 O62 1.928(10)
W15 O52 2.369(10)
W16 O58 1.697(10)
W16 O60 1.883(9)
W16 O56 1.923(10)
W16 O41 1.929(9)
W16 O59 1.941(10)
W16 O53 2.367(10)
W17 O51 1.713(10)
W17 O55 1.899(9)
W17 O56 1.905(10)
W17 O49 1.899(10)
W17 O50 1.913(10)
W17 O53 2.386(9)
W18 O57 1.701(10)
W18 O40 1.901(9)
W18 O59 1.907(10)
W18 O54 1.901(10)
W18 O55 1.920(10)
W18 O53 2.355(9)
P1 O46 1.528(10)
P1 O36 1.543(9)
P1 O52 1.546(9)
P1 O53 1.588(9)
P2 O19 1.523(10)
P2 O31 1.538(9)
P2 O25 1.535(9)
P2 O7 1.563(9)
N1 C2 1.301(19)
N1 C1 1.360(18)
N2 C2 1.341(18)
N2 C3 1.39(2)
N2 C4 1.427(19)
N3 C12 1.33(2)
N3 C10 1.366(19)
N3 C7 1.467(18)
N4 C11 1.37(2)
N4 C12 1.37(2)
N5 C15 1.322(19)
N5 C13 1.39(2)
N6 C15 1.361(19)
N6 C16 1.390(19)
N6 C14 1.395(18)
N7 C22 1.34(2)
N7 C24 1.36(2)
N7 C20 1.415(19)
N8 C24 1.35(2)
N8 C23 1.42(2)
N9 C27 1.304(19)
N9 C25 1.373(19)
N10 C27 1.359(19)
N10 C26 1.39(2)
N10 C28 1.45(2)
N11 C35 1.33(2)
N11 C34 1.35(2)
N11 C31 1.48(2)
N12 C34 1.32(3)
N12 C36 1.36(3)
N13 C39 1.28(3)
N13 C37 1.43(3)
N14 C38 1.35(2)
N14 C39 1.37(2)
N14 C40 1.48(2)
N15 C48 1.32(2)
N15 C46 1.37(3)
N15 C43 1.43(2)
N16 C47 1.32(3)
N16 C48 1.34(3)
C1 C3 1.33(2)
C4 C5 1.38(2)
C4 C9 1.37(2)
C5 C6 1.39(2)
C6 C7 1.37(2)
C7 C8 1.34(2)
C8 C9 1.40(2)
C10 C11 1.35(2)
C13 C14 1.34(2)
C16 C18 1.40(2)
C16 C17 1.406(19)
C17 C21 1.40(2)
C18 C19 1.39(2)
C19 C20 1.41(2)
C20 C21 1.38(2)
C22 C23 1.28(2)
C25 C26 1.34(2)
C28 C33 1.33(2)
C28 C29 1.37(2)
C29 C30 1.39(2)
C30 C31 1.38(2)
C31 C32 1.36(2)
C32 C33 1.38(2)
C35 C36 1.31(2)
C37 C38 1.34(3)
C40 C41 1.35(3)
C40 C45 1.40(2)
C41 C42 1.43(3)
C42 C43 1.34(3)
C43 C44 1.39(3)
C44 C45 1.43(2)
C46 C47 1.33(3)

loop_
_platon_squeeze_void_nr
_platon_squeeze_void_average_x
_platon_squeeze_void_average_y
_platon_squeeze_void_average_z
_platon_squeeze_void_volume
_platon_squeeze_void_count_electrons
1 -0.022 0.000 0.500 296.4 71.6
2 0.129 0.433 0.999 11.5 7.5
3 0.355 0.928 0.028 48.0 8.5
4 0.500 0.500 0.500 98.0 37.4
5 0.644 0.073 0.972 48.0 11.0
6 0.871 0.567 0.001 11.5 7.6
